data_4327626
loop_
_publ_author_name
'Charles L. Perrin'
'Yeong-Joon Kim'

_publ_section_title
;
 Symmetry of Metal Chelates
;
_journal_name_full 'Inorganic Chemistry'
_journal_page_first 3902
_journal_page_last 3910
_journal_paper_doi 10.1021/ic000382+
_journal_volume 39
_journal_year 2000
_chemical_compound_source 'synthesized by Yeong-Joon Kim'
_chemical_formula_structural '(C2H5)3NH+ OCHCPhCHO-'
_chemical_formula_sum 'C30 H46 N2 O4'
_chemical_formula_weight 498.69
_chemical_name_common 'triethylamine salt of 2-hydroxy-2-phenylpropenal anion'
_chemical_name_systematic
;
triethylammonium 2-formyl-2-phenyl-1-ethenoxide
;
_space_group_IT_number 15
_symmetry_cell_setting monoclinic
_symmetry_space_group_name_Hall '-C 2yc'
_symmetry_space_group_name_H-M 'C 1 2/c 1'
_atom_sites_solution_hydrogens geom
_atom_sites_solution_primary direct
_atom_sites_solution_secondary difmap
_audit_creation_method SHELXL
_cell_angle_alpha 90.00
_cell_angle_beta 108.69
_cell_angle_gamma 90.00
_cell_formula_units_Z 4
_cell_length_a 16.534(6)
_cell_length_b 8.592(3)
_cell_length_c 21.152(7)
_cell_measurement_temperature 188(2)
_cell_volume 2846.4(17)
_computing_structure_refinement 'SHELXL-93 (Sheldrick, 1993)'
_computing_structure_solution 'SHELXS-86 (Sheldrick, 1990)'
_diffrn_ambient_temperature 188(2)
_diffrn_radiation_monochromator graphite
_diffrn_radiation_source 'fine-focus sealed tube'
_diffrn_radiation_type MoK\a
_diffrn_radiation_wavelength 0.71073
_diffrn_reflns_av_R_equivalents 0.0237
_diffrn_reflns_av_sigmaI/netI 0.0320
_diffrn_reflns_limit_h_max 20
_diffrn_reflns_limit_h_min -21
_diffrn_reflns_limit_k_max 0
_diffrn_reflns_limit_k_min -11
_diffrn_reflns_limit_l_max 27
_diffrn_reflns_limit_l_min 0
_diffrn_reflns_number 3352
_diffrn_reflns_theta_max 27.50
_diffrn_reflns_theta_min 2.03
_exptl_absorpt_coefficient_mu 0.076
_exptl_crystal_density_diffrn 1.164
_exptl_crystal_F_000 1088
_exptl_crystal_size_max 0.70
_exptl_crystal_size_mid 0.40
_exptl_crystal_size_min 0.40
_refine_diff_density_max 0.227
_refine_diff_density_min -0.166
_refine_diff_density_rms 0.041
_refine_ls_extinction_coef 0.0126(7)
_refine_ls_extinction_expression Fc^*^=kFc[1+0.001xFc^2^\l^3^/sin(2\q)]^-1/4^
_refine_ls_extinction_method SHELXL
_refine_ls_goodness_of_fit_all 1.006
_refine_ls_goodness_of_fit_obs 1.011
_refine_ls_matrix_type full
_refine_ls_number_parameters 164
_refine_ls_number_reflns 3268
_refine_ls_number_restraints 0
_refine_ls_restrained_S_all 1.007
_refine_ls_restrained_S_obs 1.011
_refine_ls_R_factor_all 0.0686
_refine_ls_R_factor_obs 0.0452
_refine_ls_shift/esd_max 0.259
_refine_ls_shift/esd_mean 0.038
_refine_ls_structure_factor_coef Fsqd
_refine_ls_weighting_details 'w=1/[\s^2^(Fo^2^)+(0.0439P)^2^+2.5901P] where P=(Fo^2^+2Fc^2^)/3'
_refine_ls_weighting_scheme calc
_refine_ls_wR_factor_all 0.1162
_refine_ls_wR_factor_obs 0.0998
_reflns_number_observed 2432
_reflns_number_total 3269
_reflns_observed_criterion >2sigma(I)
_cod_data_source_file ic0003822B_1.cif
_cod_data_source_block g
_cod_depositor_comments
;
The following automatic conversions were performed:

'_refine_ls_weighting_scheme' value 'calc
w=1/[\s^2^(Fo^2^)+(0.0439P)^2^+2.5901P] where P=(Fo^2^+2Fc^2^)/3' was
changed to 'calc'. New tag '_refine_ls_weighting_details' was
created. The value of the new tag was set to
'w=1/[\s^2^(Fo^2^)+(0.0439P)^2^+2.5901P] where P=(Fo^2^+2Fc^2^)/3'.

Automatic conversion script
Id: cif_fix_values 3143 2015-03-26 13:38:13Z robertas 
;
_cod_database_code 4327626

loop_
_symmetry_equiv_pos_as_xyz
'x, y, z'
'-x, y, -z+1/2'
'x+1/2, y+1/2, z'
'-x+1/2, y+1/2, -z+1/2'
'-x, -y, -z'
'x, -y, z-1/2'
'-x+1/2, -y+1/2, -z'
'x+1/2, -y+1/2, z-1/2'

loop_
_atom_site_aniso_label
_atom_site_aniso_U_11
_atom_site_aniso_U_22
_atom_site_aniso_U_33
_atom_site_aniso_U_23
_atom_site_aniso_U_13
_atom_site_aniso_U_12
O1 0.0365(6) 0.0294(6) 0.0323(6) -0.0047(5) 0.0023(5) -0.0033(5)
O2 0.0305(6) 0.0335(6) 0.0299(6) 0.0037(5) -0.0032(5) -0.0035(5)
N1 0.0199(6) 0.0282(7) 0.0224(6) 0.0022(5) 0.0020(5) -0.0016(5)
C1 0.0164(6) 0.0239(7) 0.0248(7) 0.0000(6) 0.0030(5) -0.0029(5)
C2 0.0266(7) 0.0265(8) 0.0241(7) -0.0022(6) 0.0054(6) -0.0011(6)
C3 0.0362(9) 0.0294(8) 0.0252(8) 0.0035(7) 0.0032(6) -0.0031(7)
C4 0.0335(9) 0.0216(8) 0.0381(9) 0.0025(7) 0.0023(7) 0.0002(6)
C5 0.0291(8) 0.0279(8) 0.0355(9) -0.0073(7) 0.0069(7) 0.0013(6)
C6 0.0242(7) 0.0315(8) 0.0249(7) -0.0008(6) 0.0062(6) -0.0013(6)
C7 0.0286(8) 0.0240(8) 0.0324(8) 0.0029(6) 0.0091(6) 0.0020(6)
C8 0.0210(7) 0.0253(8) 0.0257(7) 0.0019(6) 0.0059(6) -0.0005(6)
C9 0.0257(7) 0.0278(8) 0.0299(8) 0.0065(6) 0.0060(6) -0.0007(6)
C10 0.0258(8) 0.0398(9) 0.0349(9) -0.0017(7) 0.0109(7) -0.0058(7)
C11 0.0397(10) 0.0544(12) 0.0419(10) -0.0087(9) 0.0187(8) -0.0045(9)
C12 0.0315(8) 0.0300(8) 0.0354(9) 0.0057(7) 0.0094(7) -0.0031(7)
C13 0.0563(12) 0.0411(11) 0.0486(11) 0.0184(9) 0.0093(9) 0.0086(9)
C14 0.0314(8) 0.0403(9) 0.0254(8) -0.0056(7) 0.0041(6) -0.0023(7)
C15 0.0396(10) 0.0359(10) 0.0509(11) -0.0086(9) 0.0102(8) -0.0012(8)

loop_
_atom_site_label
_atom_site_type_symbol
_atom_site_fract_x
_atom_site_fract_y
_atom_site_fract_z
_atom_site_U_iso_or_equiv
_atom_site_thermal_displace_type
_atom_site_occupancy
_atom_site_calc_flag
_atom_site_refinement_flags
O1 O 0.17322(7) 0.18461(13) 0.31741(6) 0.0348(3) Uani 1 d .
O2 O 0.37062(7) 0.41231(14) 0.50944(6) 0.0343(3) Uani 1 d .
N1 N 0.50288(8) 0.30089(15) 0.60889(6) 0.0246(3) Uani 1 d .
H1A H 0.45641(8) 0.34200(15) 0.57557(6) 0.030 Uiso 1 calc R
C1 C 0.23682(8) 0.4895(2) 0.38024(7) 0.0225(3) Uani 1 d .
C2 C 0.22635(10) 0.5270(2) 0.31375(7) 0.0264(3) Uani 1 d .
H2A H 0.23658(10) 0.4497(2) 0.28509(7) 0.032 Uiso 1 calc R
C3 C 0.20127(10) 0.6750(2) 0.28889(8) 0.0318(4) Uani 1 d .
H3A H 0.19513(10) 0.6982(2) 0.24367(8) 0.038 Uiso 1 calc R
C4 C 0.18512(10) 0.7893(2) 0.32953(8) 0.0332(4) Uani 1 d .
H4A H 0.16806(10) 0.8906(2) 0.31254(8) 0.040 Uiso 1 calc R
C5 C 0.19426(10) 0.7533(2) 0.39544(8) 0.0317(4) Uani 1 d .
H5A H 0.18283(10) 0.8305(2) 0.42362(8) 0.038 Uiso 1 calc R
C6 C 0.21993(9) 0.6058(2) 0.42055(8) 0.0273(3) Uani 1 d .
H6A H 0.22613(9) 0.5834(2) 0.46584(8) 0.033 Uiso 1 calc R
C7 C 0.23071(10) 0.1952(2) 0.37203(8) 0.0285(3) Uani 1 d .
H7A H 0.25396(10) 0.0998(2) 0.39263(8) 0.034 Uiso 1 calc R
C8 C 0.26576(9) 0.3325(2) 0.40730(7) 0.0244(3) Uani 1 d .
C9 C 0.32857(10) 0.3104(2) 0.46884(8) 0.0285(3) Uani 1 d .
H9A H 0.34154(10) 0.2052(2) 0.48207(8) 0.034 Uiso 1 calc R
C10 C 0.57589(10) 0.2984(2) 0.58142(8) 0.0332(4) Uani 1 d .
H10B H 0.62840(10) 0.2671(2) 0.61732(8) 0.040 Uiso 1 calc R
H10C H 0.58491(10) 0.4049(2) 0.56715(8) 0.040 Uiso 1 calc R
C11 C 0.56209(12) 0.1891(2) 0.52305(10) 0.0440(5) Uani 1 d .
H11A H 0.56462(12) 0.0811(2) 0.53848(10) 0.066 Uiso 1 d R
H11B H 0.60656(12) 0.2059(2) 0.50220(10) 0.066 Uiso 1 d R
H11C H 0.50590(12) 0.2087(2) 0.48994(10) 0.066 Uiso 1 d R
C12 C 0.47606(10) 0.1430(2) 0.62516(9) 0.0326(4) Uani 1 d .
H12B H 0.45496(10) 0.0818(2) 0.58341(9) 0.039 Uiso 1 calc R
H12C H 0.42796(10) 0.1557(2) 0.64304(9) 0.039 Uiso 1 calc R
C13 C 0.54634(14) 0.0518(2) 0.67517(10) 0.0504(5) Uani 1 d .
H13B H 0.52317(14) -0.0466(2) 0.68539(10) 0.076 Uiso 1 d R
H13C H 0.56922(14) 0.1128(2) 0.71619(10) 0.076 Uiso 1 d R
H13D H 0.59209(14) 0.0301(2) 0.65628(10) 0.076 Uiso 1 d R
C14 C 0.52013(11) 0.4089(2) 0.66765(8) 0.0336(4) Uani 1 d .
H14A H 0.57300(11) 0.3752(2) 0.70260(8) 0.040 Uiso 1 calc R
H14B H 0.47259(11) 0.4011(2) 0.68642(8) 0.040 Uiso 1 calc R
C15 C 0.52986(12) 0.5768(2) 0.64996(10) 0.0432(5) Uani 1 d .
H15A H 0.58292(12) 0.5889(2) 0.63919(10) 0.065 Uiso 1 d R
H15B H 0.53173(12) 0.6435(2) 0.68797(10) 0.065 Uiso 1 d R
H15C H 0.48126(12) 0.6067(2) 0.61127(10) 0.065 Uiso 1 d R

loop_
_atom_type_symbol
_atom_type_description
_atom_type_scat_dispersion_real
_atom_type_scat_dispersion_imag
_atom_type_scat_source
C C 0.0033 0.0016 'International Tables Vol C Tables 4.2.6.8 and 6.1.1.4'
H H 0.0000 0.0000 'International Tables Vol C Tables 4.2.6.8 and 6.1.1.4'
N N 0.0061 0.0033 'International Tables Vol C Tables 4.2.6.8 and 6.1.1.4'
O O 0.0106 0.0060 'International Tables Vol C Tables 4.2.6.8 and 6.1.1.4'

loop_
_geom_angle_atom_site_label_1
_geom_angle_atom_site_label_2
_geom_angle_atom_site_label_3
_geom_angle
C10 N1 C12 114.20(13)
C10 N1 C14 111.50(12)
C12 N1 C14 111.11(12)
C2 C1 C6 117.68(14)
C2 C1 C8 121.18(13)
C6 C1 C8 121.14(13)
C3 C2 C1 121.17(14)
C4 C3 C2 120.50(15)
C3 C4 C5 119.00(15)
C6 C5 C4 120.60(15)
C5 C6 C1 121.04(14)
O1 C7 C8 127.78(15)
C9 C8 C7 115.77(14)
C9 C8 C1 122.41(13)
C7 C8 C1 121.83(13)
O2 C9 C8 128.43(15)
N1 C10 C11 113.37(13)
N1 C12 C13 114.25(14)
N1 C14 C15 113.04(14)

loop_
_geom_bond_atom_site_label_1
_geom_bond_atom_site_label_2
_geom_bond_distance
O1 C7 1.242(2)
O2 C9 1.267(2)
N1 C10 1.498(2)
N1 C12 1.501(2)
N1 C14 1.503(2)
C1 C2 1.398(2)
C1 C6 1.398(2)
C1 C8 1.484(2)
C2 C3 1.388(2)
C3 C4 1.386(2)
C4 C5 1.388(2)
C5 C6 1.388(2)
C7 C8 1.417(2)
C8 C9 1.394(2)
C10 C11 1.509(2)
C12 C13 1.515(2)
C14 C15 1.512(3)
